data_1504888
loop_
_publ_author_name
'Yamagishi, Takehiro'
'Ichikawa, Hiroyuki'
'Haruki, Terumitsu'
'Yokomatsu, Tsutomu'

_publ_section_title
;
 Diastereoselective synthesis of alpha,beta'-disubstituted
 aminomethyl(2-carboxyethyl)phosphinates as phosphinyl dipeptide
 isosteres.
;
_journal_issue 19
_journal_name_full 'Organic letters'
_journal_page_first 4347
_journal_page_last 4350
_journal_paper_doi 10.1021/ol801743d
_journal_volume 10
_journal_year 2008
_chemical_formula_moiety 'C24 H34 N O6 P S'
_chemical_formula_sum 'C24 H34 N O6 P S'
_chemical_formula_weight 495.55
_chemical_name_systematic
; 
 ? 
;
_space_group_IT_number 14
_symmetry_cell_setting monoclinic
_symmetry_space_group_name_Hall '-P 2ybc'
_symmetry_space_group_name_H-M 'P 1 21/c 1'
_atom_sites_solution_hydrogens geom
_atom_sites_solution_primary direct
_atom_sites_solution_secondary difmap
_audit_creation_date '4 June 08'
_audit_creation_method SHELXL-97
_cell_angle_alpha 90.00
_cell_angle_beta 90.979(2)
_cell_angle_gamma 90.00
_cell_formula_units_Z 4
_cell_length_a 14.3175(17)
_cell_length_b 10.3715(12)
_cell_length_c 17.180(2)
_cell_measurement_reflns_used 2523
_cell_measurement_temperature 90
_cell_measurement_theta_max 26.24
_cell_measurement_theta_min 2.37
_cell_volume 2550.8(5)
_computing_cell_refinement 'APEX2 (Bruker AXS, 2006)'
_computing_data_collection 'APEX2 (Bruker AXS, 2006)'
_computing_data_reduction 'SAINT (Bruker AXS, 2004)'
_computing_molecular_graphics 'XSHEL (Bruker AXS,2002)'
_computing_publication_material 'XCIF (Bruker AXS, 2001)'
_computing_structure_refinement 'SHELXL-97 (Sheldrick, 1997)'
_computing_structure_solution 'SHELXS-97 (Sheldrick, 1997)'
_diffrn_ambient_temperature 90
_diffrn_detector_area_resol_mean 8.333
_diffrn_measured_fraction_theta_full 0.945
_diffrn_measured_fraction_theta_max 0.945
_diffrn_measurement_device_type 'Bruker APEXII CCD area detector'
_diffrn_measurement_method 'phi and omega scans'
_diffrn_radiation_monochromator 'multilayer confocal mirror'
_diffrn_radiation_source 'fine-focus rotating anode'
_diffrn_radiation_type MoK\a
_diffrn_radiation_wavelength 0.71073
_diffrn_reflns_av_R_equivalents 0.0406
_diffrn_reflns_av_sigmaI/netI 0.0574
_diffrn_reflns_limit_h_max 18
_diffrn_reflns_limit_h_min -18
_diffrn_reflns_limit_k_max 13
_diffrn_reflns_limit_k_min -8
_diffrn_reflns_limit_l_max 21
_diffrn_reflns_limit_l_min -21
_diffrn_reflns_number 13901
_diffrn_reflns_theta_full 27.89
_diffrn_reflns_theta_max 27.89
_diffrn_reflns_theta_min 1.42
_exptl_absorpt_coefficient_mu 0.228
_exptl_absorpt_correction_T_max 0.9644
_exptl_absorpt_correction_T_min 0.9580
_exptl_absorpt_correction_type empirical
_exptl_absorpt_process_details
;
SADABS Sheldrick 1996
;
_exptl_crystal_colour colorless
_exptl_crystal_density_diffrn 1.290
_exptl_crystal_density_method 'not measured'
_exptl_crystal_description block
_exptl_crystal_F_000 1056
_exptl_crystal_size_max 0.19
_exptl_crystal_size_mid 0.16
_exptl_crystal_size_min 0.16
_refine_diff_density_max 0.444
_refine_diff_density_min -0.389
_refine_diff_density_rms 0.064
_refine_ls_extinction_method none
_refine_ls_goodness_of_fit_ref 1.049
_refine_ls_hydrogen_treatment mixed
_refine_ls_matrix_type full
_refine_ls_number_parameters 298
_refine_ls_number_reflns 5765
_refine_ls_number_restraints 0
_refine_ls_restrained_S_all 1.049
_refine_ls_R_factor_all 0.0695
_refine_ls_R_factor_gt 0.0445
_refine_ls_shift/su_max 0.000
_refine_ls_shift/su_mean 0.000
_refine_ls_structure_factor_coef Fsqd
_refine_ls_weighting_details 'calc w=1/[\s^2^(Fo^2^)+(0.0404P)^2^+0.9193P] where P=(Fo^2^+2Fc^2^)/3'
_refine_ls_weighting_scheme calc
_refine_ls_wR_factor_gt 0.0977
_refine_ls_wR_factor_ref 0.1080
_reflns_number_gt 4142
_reflns_number_total 5765
_reflns_threshold_expression >2sigma(I)
_cod_data_source_file ol801743d_si_005.cif
_cod_data_source_block IHI_2_35
_cod_original_cell_volume 2550.7(5)
_cod_original_sg_symbol_H-M 'P 21/c'
_cod_database_code 1504888

loop_
_symmetry_equiv_pos_as_xyz
'x, y, z'
'-x, y+1/2, -z+1/2'
'-x, -y, -z'
'x, -y-1/2, z-1/2'

loop_
_atom_site_label
_atom_site_type_symbol
_atom_site_fract_x
_atom_site_fract_y
_atom_site_fract_z
_atom_site_U_iso_or_equiv
_atom_site_adp_type
_atom_site_occupancy
_atom_site_symmetry_multiplicity
_atom_site_calc_flag
_atom_site_refinement_flags
C1 C 0.05324(18) 0.2888(3) 0.57887(14) 0.0456(8) Uani 1 1 d .
H1A H 0.0517 0.3789 0.5959 0.068 Uiso 1 1 calc R
H1B H 0.0852 0.2364 0.6186 0.068 Uiso 1 1 calc R
H1C H -0.0108 0.2572 0.5712 0.068 Uiso 1 1 calc R
C2 C 0.18766(14) 0.3815(2) 0.39740(12) 0.0209(5) Uani 1 1 d .
H2A H 0.2124 0.4570 0.3741 0.025 Uiso 1 1 calc R
C3 C 0.14056(15) 0.3888(2) 0.46781(13) 0.0275(5) Uani 1 1 d .
H3A H 0.1327 0.4703 0.4920 0.033 Uiso 1 1 calc R
C4 C 0.10506(15) 0.2793(3) 0.50305(13) 0.0284(6) Uani 1 1 d .
C5 C 0.11700(15) 0.1611(2) 0.46647(12) 0.0266(5) Uani 1 1 d .
H5A H 0.0934 0.0853 0.4902 0.032 Uiso 1 1 calc R
C6 C 0.16240(14) 0.1512(2) 0.39639(12) 0.0218(5) Uani 1 1 d .
H6A H 0.1694 0.0697 0.3719 0.026 Uiso 1 1 calc R
C7 C 0.19769(13) 0.2622(2) 0.36218(11) 0.0170(4) Uani 1 1 d .
C8 C 0.39929(14) 0.08584(19) 0.28898(11) 0.0155(4) Uani 1 1 d .
H8A H 0.3442 0.0266 0.2891 0.019 Uiso 1 1 calc R
C9 C 0.45517(14) 0.0605(2) 0.36527(11) 0.0196(5) Uani 1 1 d .
H9A H 0.4931 -0.0185 0.3588 0.024 Uiso 1 1 calc R
H9B H 0.4987 0.1332 0.3746 0.024 Uiso 1 1 calc R
C10 C 0.39449(14) 0.0444(2) 0.43590(11) 0.0176(4) Uani 1 1 d .
C11 C 0.38907(15) 0.1402(2) 0.49228(12) 0.0205(5) Uani 1 1 d .
H11A H 0.4231 0.2181 0.4861 0.025 Uiso 1 1 calc R
C12 C 0.33452(15) 0.1234(2) 0.55749(12) 0.0217(5) Uani 1 1 d .
H12A H 0.3315 0.1896 0.5956 0.026 Uiso 1 1 calc R
C13 C 0.28424(15) 0.0101(2) 0.56732(12) 0.0210(5) Uani 1 1 d .
H13A H 0.2469 -0.0017 0.6120 0.025 Uiso 1 1 calc R
C14 C 0.28921(16) -0.0860(2) 0.51099(13) 0.0243(5) Uani 1 1 d .
H14A H 0.2549 -0.1637 0.5171 0.029 Uiso 1 1 calc R
C15 C 0.34371(15) -0.0689(2) 0.44624(12) 0.0228(5) Uani 1 1 d .
H15A H 0.3467 -0.1353 0.4082 0.027 Uiso 1 1 calc R
C16 C 0.33176(15) -0.0029(2) 0.09817(12) 0.0215(5) Uani 1 1 d .
H16A H 0.2720 0.0442 0.0919 0.026 Uiso 1 1 calc R
H16B H 0.3221 -0.0755 0.1346 0.026 Uiso 1 1 calc R
C17 C 0.36234(17) -0.0536(2) 0.02079(13) 0.0308(6) Uani 1 1 d .
H17A H 0.3144 -0.1117 -0.0005 0.046 Uiso 1 1 calc R
H17B H 0.4213 -0.1007 0.0275 0.046 Uiso 1 1 calc R
H17C H 0.3713 0.0186 -0.0151 0.046 Uiso 1 1 calc R
C18 C 0.56087(13) 0.1574(2) 0.19053(11) 0.0162(4) Uani 1 1 d .
H18A H 0.5923 0.1385 0.1409 0.019 Uiso 1 1 calc R
H18B H 0.5349 0.2457 0.1868 0.019 Uiso 1 1 calc R
C19 C 0.63363(14) 0.1536(2) 0.25683(11) 0.0170(4) Uani 1 1 d .
H19A H 0.6142 0.2135 0.2984 0.020 Uiso 1 1 calc R
H19B H 0.6354 0.0656 0.2791 0.020 Uiso 1 1 calc R
C20 C 0.73029(14) 0.18967(19) 0.23125(12) 0.0168(4) Uani 1 1 d .
C21 C 0.88338(14) 0.2499(2) 0.28781(13) 0.0215(5) Uani 1 1 d .
C22 C 0.90928(16) 0.2900(3) 0.37067(14) 0.0341(6) Uani 1 1 d .
H22A H 0.8966 0.2186 0.4063 0.051 Uiso 1 1 calc R
H22B H 0.8721 0.3652 0.3854 0.051 Uiso 1 1 calc R
H22C H 0.9758 0.3121 0.3736 0.051 Uiso 1 1 calc R
C23 C 0.93204(15) 0.1260(2) 0.26577(14) 0.0255(5) Uani 1 1 d .
H23A H 0.9143 0.1025 0.2123 0.038 Uiso 1 1 calc R
H23B H 0.9135 0.0570 0.3013 0.038 Uiso 1 1 calc R
H23C H 0.9998 0.1383 0.2695 0.038 Uiso 1 1 calc R
C24 C 0.90244(16) 0.3592(2) 0.23150(15) 0.0289(5) Uani 1 1 d .
H24A H 0.8855 0.3320 0.1785 0.043 Uiso 1 1 calc R
H24B H 0.9689 0.3815 0.2340 0.043 Uiso 1 1 calc R
H24C H 0.8652 0.4346 0.2456 0.043 Uiso 1 1 calc R
N1 N 0.36260(11) 0.21716(16) 0.28541(10) 0.0174(4) Uani 1 1 d .
H1D H 0.4024 0.2813 0.2913 0.021 Uiso 1 1 calc R
O1 O 0.21191(10) 0.14590(14) 0.22994(8) 0.0215(3) Uani 1 1 d .
O2 O 0.25097(10) 0.37959(14) 0.23879(8) 0.0227(3) Uani 1 1 d .
O3 O 0.49600(10) -0.09138(13) 0.20549(8) 0.0188(3) Uani 1 1 d .
O4 O 0.40368(9) 0.08348(13) 0.12930(8) 0.0178(3) Uani 1 1 d .
O5 O 0.75741(10) 0.18242(14) 0.16506(8) 0.0217(3) Uani 1 1 d .
O6 O 0.78159(9) 0.22638(14) 0.29331(8) 0.0192(3) Uani 1 1 d .
P1 P 0.46691(4) 0.04618(5) 0.20213(3) 0.01477(13) Uani 1 1 d .
S1 S 0.25369(4) 0.25218(5) 0.27132(3) 0.01642(13) Uani 1 1 d .

loop_
_atom_site_aniso_label
_atom_site_aniso_U_11
_atom_site_aniso_U_22
_atom_site_aniso_U_33
_atom_site_aniso_U_23
_atom_site_aniso_U_13
_atom_site_aniso_U_12
C1 0.0328(15) 0.082(2) 0.0218(13) -0.0036(13) 0.0043(11) -0.0037(15)
C2 0.0184(11) 0.0240(12) 0.0201(11) -0.0034(9) -0.0018(9) 0.0017(9)
C3 0.0210(12) 0.0390(15) 0.0223(12) -0.0117(11) -0.0005(9) 0.0004(11)
C4 0.0168(11) 0.0517(17) 0.0167(11) -0.0024(11) -0.0016(9) -0.0004(11)
C5 0.0176(11) 0.0402(15) 0.0221(12) 0.0123(11) -0.0010(9) -0.0036(10)
C6 0.0194(11) 0.0246(12) 0.0213(11) 0.0029(9) -0.0015(9) 0.0001(9)
C7 0.0123(10) 0.0228(12) 0.0158(10) 0.0016(9) -0.0003(8) 0.0016(9)
C8 0.0160(10) 0.0138(11) 0.0166(10) -0.0006(8) 0.0001(8) -0.0005(8)
C9 0.0184(11) 0.0222(12) 0.0182(11) -0.0013(9) 0.0007(8) 0.0006(9)
C10 0.0174(10) 0.0206(11) 0.0146(10) 0.0030(9) -0.0029(8) 0.0017(9)
C11 0.0206(11) 0.0187(12) 0.0222(11) 0.0020(9) -0.0017(9) -0.0024(9)
C12 0.0245(12) 0.0241(12) 0.0166(11) -0.0029(9) -0.0011(9) 0.0019(9)
C13 0.0228(12) 0.0250(12) 0.0151(11) 0.0029(9) 0.0009(9) 0.0036(9)
C14 0.0293(13) 0.0167(12) 0.0270(12) 0.0038(9) 0.0040(10) -0.0018(10)
C15 0.0278(12) 0.0220(12) 0.0186(11) -0.0022(9) 0.0022(9) 0.0005(10)
C16 0.0179(11) 0.0240(12) 0.0224(11) -0.0002(9) -0.0043(9) -0.0036(9)
C17 0.0325(14) 0.0307(14) 0.0291(13) -0.0105(11) -0.0014(10) -0.0019(11)
C18 0.0166(10) 0.0152(11) 0.0169(10) 0.0009(8) 0.0014(8) 0.0002(8)
C19 0.0179(11) 0.0164(11) 0.0168(10) -0.0005(8) 0.0018(8) -0.0007(9)
C20 0.0186(11) 0.0121(10) 0.0197(11) 0.0010(8) 0.0001(9) 0.0022(8)
C21 0.0138(10) 0.0203(12) 0.0303(12) -0.0023(9) -0.0006(9) -0.0006(9)
C22 0.0191(12) 0.0447(16) 0.0382(15) -0.0124(12) -0.0061(11) -0.0013(11)
C23 0.0186(11) 0.0219(12) 0.0361(13) 0.0022(10) -0.0004(10) 0.0023(9)
C24 0.0206(12) 0.0198(12) 0.0463(15) 0.0017(11) 0.0048(10) -0.0024(10)
N1 0.0149(9) 0.0125(9) 0.0249(10) -0.0024(7) 0.0023(7) -0.0020(7)
O1 0.0194(8) 0.0250(9) 0.0199(8) -0.0049(6) -0.0015(6) -0.0026(6)
O2 0.0278(9) 0.0188(8) 0.0217(8) 0.0066(6) 0.0054(6) 0.0041(7)
O3 0.0203(8) 0.0133(8) 0.0229(8) 0.0000(6) 0.0005(6) 0.0025(6)
O4 0.0193(8) 0.0177(8) 0.0163(7) 0.0003(6) -0.0032(6) -0.0017(6)
O5 0.0209(8) 0.0250(9) 0.0194(8) 0.0010(6) 0.0021(6) 0.0000(7)
O6 0.0147(7) 0.0222(8) 0.0208(8) -0.0033(6) -0.0008(6) -0.0016(6)
P1 0.0149(3) 0.0141(3) 0.0152(3) 0.0002(2) 0.0003(2) 0.0001(2)
S1 0.0170(3) 0.0169(3) 0.0154(3) 0.0005(2) 0.00164(19) 0.0005(2)

loop_
_atom_type_symbol
_atom_type_description
_atom_type_scat_dispersion_real
_atom_type_scat_dispersion_imag
_atom_type_scat_source
C C 0.0033 0.0016 'International Tables Vol C Tables 4.2.6.8 and 6.1.1.4'
H H 0.0000 0.0000 'International Tables Vol C Tables 4.2.6.8 and 6.1.1.4'
N N 0.0061 0.0033 'International Tables Vol C Tables 4.2.6.8 and 6.1.1.4'
O O 0.0106 0.0060 'International Tables Vol C Tables 4.2.6.8 and 6.1.1.4'
P P 0.1023 0.0942 'International Tables Vol C Tables 4.2.6.8 and 6.1.1.4'
S S 0.1246 0.1234 'International Tables Vol C Tables 4.2.6.8 and 6.1.1.4'

loop_
_geom_angle_atom_site_label_1
_geom_angle_atom_site_label_2
_geom_angle_atom_site_label_3
_geom_angle
C4 C1 H1A 109.5
C4 C1 H1B 109.5
H1A C1 H1B 109.5
C4 C1 H1C 109.5
H1A C1 H1C 109.5
H1B C1 H1C 109.5
C7 C2 C3 118.8(2)
C7 C2 H2A 120.6
C3 C2 H2A 120.6
C4 C3 C2 121.3(2)
C4 C3 H3A 119.3
C2 C3 H3A 119.3
C3 C4 C5 118.4(2)
C3 C4 C1 120.7(2)
C5 C4 C1 120.8(2)
C6 C5 C4 121.5(2)
C6 C5 H5A 119.2
C4 C5 H5A 119.2
C5 C6 C7 119.1(2)
C5 C6 H6A 120.5
C7 C6 H6A 120.5
C2 C7 C6 120.88(19)
C2 C7 S1 119.28(16)
C6 C7 S1 119.82(16)
N1 C8 C9 112.01(16)
N1 C8 P1 111.61(13)
C9 C8 P1 112.19(14)
N1 C8 H8A 106.9
C9 C8 H8A 106.9
P1 C8 H8A 106.9
C10 C9 C8 113.73(16)
C10 C9 H9A 108.8
C8 C9 H9A 108.8
C10 C9 H9B 108.8
C8 C9 H9B 108.8
H9A C9 H9B 107.7
C11 C10 C15 118.54(19)
C11 C10 C9 121.29(19)
C15 C10 C9 120.16(19)
C12 C11 C10 120.7(2)
C12 C11 H11A 119.6
C10 C11 H11A 119.6
C11 C12 C13 120.3(2)
C11 C12 H12A 119.9
C13 C12 H12A 119.9
C12 C13 C14 119.2(2)
C12 C13 H13A 120.4
C14 C13 H13A 120.4
C15 C14 C13 120.3(2)
C15 C14 H14A 119.8
C13 C14 H14A 119.8
C14 C15 C10 120.9(2)
C14 C15 H15A 119.6
C10 C15 H15A 119.6
O4 C16 C17 108.94(17)
O4 C16 H16A 109.9
C17 C16 H16A 109.9
O4 C16 H16B 109.9
C17 C16 H16B 109.9
H16A C16 H16B 108.3
C16 C17 H17A 109.5
C16 C17 H17B 109.5
H17A C17 H17B 109.5
C16 C17 H17C 109.5
H17A C17 H17C 109.5
H17B C17 H17C 109.5
C19 C18 P1 113.86(14)
C19 C18 H18A 108.8
P1 C18 H18A 108.8
C19 C18 H18B 108.8
P1 C18 H18B 108.8
H18A C18 H18B 107.7
C20 C19 C18 113.16(17)
C20 C19 H19A 108.9
C18 C19 H19A 108.9
C20 C19 H19B 108.9
C18 C19 H19B 108.9
H19A C19 H19B 107.8
O5 C20 O6 125.81(19)
O5 C20 C19 124.74(19)
O6 C20 C19 109.42(17)
O6 C21 C23 109.47(17)
O6 C21 C24 110.57(17)
C23 C21 C24 112.71(19)
O6 C21 C22 102.09(17)
C23 C21 C22 111.10(18)
C24 C21 C22 110.40(19)
C21 C22 H22A 109.5
C21 C22 H22B 109.5
H22A C22 H22B 109.5
C21 C22 H22C 109.5
H22A C22 H22C 109.5
H22B C22 H22C 109.5
C21 C23 H23A 109.5
C21 C23 H23B 109.5
H23A C23 H23B 109.5
C21 C23 H23C 109.5
H23A C23 H23C 109.5
H23B C23 H23C 109.5
C21 C24 H24A 109.5
C21 C24 H24B 109.5
H24A C24 H24B 109.5
C21 C24 H24C 109.5
H24A C24 H24C 109.5
H24B C24 H24C 109.5
C8 N1 S1 124.16(14)
C8 N1 H1D 117.9
S1 N1 H1D 117.9
C16 O4 P1 122.07(13)
C20 O6 C21 121.50(16)
O3 P1 O4 114.97(8)
O3 P1 C18 114.39(9)
O4 P1 C18 100.14(8)
O3 P1 C8 109.51(9)
O4 P1 C8 106.58(8)
C18 P1 C8 110.73(9)
O2 S1 O1 120.37(9)
O2 S1 N1 106.56(9)
O1 S1 N1 107.11(9)
O2 S1 C7 106.25(9)
O1 S1 C7 106.87(9)
N1 S1 C7 109.37(9)

loop_
_geom_bond_atom_site_label_1
_geom_bond_atom_site_label_2
_geom_bond_distance
C1 C4 1.513(3)
C1 H1A 0.9800
C1 H1B 0.9800
C1 H1C 0.9800
C2 C7 1.386(3)
C2 C3 1.397(3)
C2 H2A 0.9500
C3 C4 1.387(3)
C3 H3A 0.9500
C4 C5 1.390(3)
C5 C6 1.382(3)
C5 H5A 0.9500
C6 C7 1.392(3)
C6 H6A 0.9500
C7 S1 1.770(2)
C8 N1 1.461(2)
C8 C9 1.546(3)
C8 P1 1.839(2)
C8 H8A 1.0000
C9 C10 1.513(3)
C9 H9A 0.9900
C9 H9B 0.9900
C10 C11 1.391(3)
C10 C15 1.395(3)
C11 C12 1.388(3)
C11 H11A 0.9500
C12 C13 1.390(3)
C12 H12A 0.9500
C13 C14 1.391(3)
C13 H13A 0.9500
C14 C15 1.381(3)
C14 H14A 0.9500
C15 H15A 0.9500
C16 O4 1.460(2)
C16 C17 1.501(3)
C16 H16A 0.9900
C16 H16B 0.9900
C17 H17A 0.9800
C17 H17B 0.9800
C17 H17C 0.9800
C18 C19 1.531(3)
C18 P1 1.786(2)
C18 H18A 0.9900
C18 H18B 0.9900
C19 C20 1.506(3)
C19 H19A 0.9900
C19 H19B 0.9900
C20 O5 1.210(2)
C20 O6 1.340(2)
C21 O6 1.482(2)
C21 C23 1.513(3)
C21 C24 1.517(3)
C21 C22 1.523(3)
C22 H22A 0.9800
C22 H22B 0.9800
C22 H22C 0.9800
C23 H23A 0.9800
C23 H23B 0.9800
C23 H23C 0.9800
C24 H24A 0.9800
C24 H24B 0.9800
C24 H24C 0.9800
N1 S1 1.6153(17)
N1 H1D 0.8800
O1 S1 1.4365(15)
O2 S1 1.4350(15)
O3 P1 1.4871(14)
O4 P1 1.5798(14)
